data_4071673
loop_
_publ_author_name
'Matsuo, Yutaka'
'Iwashita, Akihiko'
'Nakamura, Eiichi'

_publ_contact_author 'Matsuo, Y.'
_publ_section_title
;
 Group 6 Metal Complexes of the \h5-Pentamethyl[60]fullerene
;
_journal_issue 18
_journal_name_full Organometallics
_journal_page_first 4611
_journal_paper_doi 10.1021/om800308n
_journal_volume 27
_journal_year 2008
_chemical_compound_source 'synthesis as described'
_chemical_formula_moiety 'C68 H15 Mo1 N1 O3 S2'
_chemical_formula_sum 'C68 H15 Mo N O3 S2'
_chemical_formula_weight 1053.87
_chemical_name_systematic
;
 ?
;
_space_group_IT_number 56
_symmetry_cell_setting orthorhombic
_symmetry_Int_Tables_number 56
_symmetry_space_group_name_Hall '-P 2ab 2ac'
_symmetry_space_group_name_H-M 'P c c n'
_atom_sites_solution_hydrogens geom
_atom_sites_solution_primary direct
_atom_sites_solution_secondary difmap
_audit_creation_date 2004-07-17T11:07:14-00:00
_cell_angle_alpha 90
_cell_angle_beta 90
_cell_angle_gamma 90
_cell_formula_units_Z 8
_cell_length_a 27.280(4)
_cell_length_b 14.9930(10)
_cell_length_c 19.193(3)
_cell_measurement_reflns_used 51451
_cell_measurement_temperature 153(2)
_cell_measurement_theta_max 25.74
_cell_measurement_theta_min 2.24
_cell_measurement_wavelength 0.71073
_cell_volume 7850.1(18)
_computing_cell_refinement Scalepack(HKL)
_computing_data_collection Xpress(MacScience)
_computing_data_reduction 'Denzo and Scalepack(HKL)'
_computing_molecular_graphics 'Ortep-3 for Windows (Farrugia, 1997)'
_computing_structure_refinement 'SHELXL-97 (Sheldrick, 1997)'
_computing_structure_solution 'SHELXS-97 (Sheldrick, 1997)'
_diffrn_ambient_temperature 153(2)
_diffrn_measured_fraction_theta_full 0.871
_diffrn_measured_fraction_theta_max 0.871
_diffrn_radiation_monochromator graphite
_diffrn_radiation_probe x-ray
_diffrn_radiation_type MoK\a
_diffrn_radiation_wavelength 0.71073
_diffrn_reflns_av_unetI/netI 0.0409
_diffrn_reflns_limit_h_max 33
_diffrn_reflns_limit_h_min 0
_diffrn_reflns_limit_k_max 17
_diffrn_reflns_limit_k_min 0
_diffrn_reflns_limit_l_max 23
_diffrn_reflns_limit_l_min 0
_diffrn_reflns_number 6548
_diffrn_reflns_theta_full 25.74
_diffrn_reflns_theta_max 25.74
_diffrn_reflns_theta_min 2.25
_exptl_absorpt_coefficient_mu 0.507
_exptl_absorpt_correction_type none
_exptl_crystal_colour orange
_exptl_crystal_density_diffrn 1.783
_exptl_crystal_density_method 'not measured'
_exptl_crystal_description prism
_exptl_crystal_F_000 4224
_exptl_crystal_size_max 0.3
_exptl_crystal_size_mid 0.15
_exptl_crystal_size_min 0.1
_refine_diff_density_max 2.324
_refine_diff_density_min -0.926
_refine_diff_density_rms 0.378
_refine_ls_extinction_coef 0.073(7)
_refine_ls_extinction_expression Fc^*^=kFc[1+0.001xFc^2^\l^3^/sin(2\q)]^-1/4^
_refine_ls_extinction_method SHELXL
_refine_ls_goodness_of_fit_ref 1.769
_refine_ls_hydrogen_treatment constr
_refine_ls_matrix_type full
_refine_ls_number_parameters 677
_refine_ls_number_reflns 6548
_refine_ls_number_restraints 0
_refine_ls_restrained_S_all 1.769
_refine_ls_R_factor_all 0.1773
_refine_ls_R_factor_gt 0.1567
_refine_ls_shift/su_max 0.001
_refine_ls_shift/su_mean 0
_refine_ls_structure_factor_coef Fsqd
_refine_ls_weighting_details 'calc w=1/[\s^2^(Fo^2^)+(0.2000P)^2^+0.0000P] where P=(Fo^2^+2Fc^2^)/3'
_refine_ls_weighting_scheme calc
_refine_ls_wR_factor_gt 0.4176
_refine_ls_wR_factor_ref 0.4396
_reflns_number_gt 4733
_reflns_number_total 6548
_reflns_threshold_expression >2sigma(I)
_cod_data_source_file om800308n_si_002.cif
_cod_data_source_block MoNoCO2
_cod_database_code 4071673

loop_
_symmetry_equiv_pos_as_xyz
'x, y, z'
'-x+1/2, -y+1/2, z'
'x+1/2, -y, -z+1/2'
'-x, y+1/2, -z+1/2'
'-x, -y, -z'
'x-1/2, y-1/2, -z'
'-x-1/2, y, z-1/2'
'x, -y-1/2, z-1/2'

loop_
_atom_site_label
_atom_site_type_symbol
_atom_site_fract_x
_atom_site_fract_y
_atom_site_fract_z
_atom_site_U_iso_or_equiv
_atom_site_adp_type
_atom_site_occupancy
_atom_site_symmetry_multiplicity
_atom_site_calc_flag
_atom_site_refinement_flags
Mo Mo 0.63323(4) 0.45266(6) 0.53289(7) 0.0824(6) Uani 1 1 d .
N N 0.6477(6) 0.5410(8) 0.4704(8) 0.114(5) Uani 1 1 d .
O1 O 0.6586(5) 0.5989(7) 0.4275(7) 0.148(6) Uani 1 1 d .
O2 O 0.5549(4) 0.3713(7) 0.4396(6) 0.102(3) Uani 1 1 d .
O3 O 0.7081(4) 0.3188(6) 0.4712(7) 0.122(4) Uani 1 1 d .
C1 C 0.5840(4) 0.4605(6) 0.6345(5) 0.057(2) Uani 1 1 d .
C2 C 0.6220(4) 0.3961(6) 0.6473(6) 0.064(3) Uani 1 1 d .
C3 C 0.6673(4) 0.4430(7) 0.6474(7) 0.071(3) Uani 1 1 d .
C4 C 0.6577(4) 0.5334(7) 0.6346(8) 0.077(4) Uani 1 1 d .
C5 C 0.6069(4) 0.5456(5) 0.6243(6) 0.062(3) Uani 1 1 d .
C6 C 0.5303(4) 0.4465(7) 0.6555(6) 0.063(2) Uani 1 1 d .
C7 C 0.6131(3) 0.3069(6) 0.6804(6) 0.062(2) Uani 1 1 d .
C8 C 0.7142(4) 0.4079(8) 0.6786(8) 0.092(4) Uani 1 1 d .
C9 C 0.6941(4) 0.6067(7) 0.6522(8) 0.087(4) Uani 1 1 d .
C10 C 0.5801(4) 0.6336(6) 0.6345(6) 0.071(3) Uani 1 1 d .
C11 C 0.5310(3) 0.3779(6) 0.7150(6) 0.065(3) Uani 1 1 d .
C12 C 0.5673(3) 0.3179(6) 0.7279(6) 0.065(3) Uani 1 1 d .
C13 C 0.6534(4) 0.3000(6) 0.7384(8) 0.075(3) Uani 1 1 d .
C14 C 0.6974(4) 0.3416(6) 0.7402(7) 0.072(3) Uani 1 1 d .
C15 C 0.7356(4) 0.4819(9) 0.7283(11) 0.100(5) Uani 1 1 d .
C16 C 0.7265(4) 0.5709(10) 0.7136(10) 0.106(6) Uani 1 1 d .
C17 C 0.6627(5) 0.6783(7) 0.6884(9) 0.096(5) Uani 1 1 d .
C18 C 0.6135(5) 0.6896(7) 0.6851(9) 0.091(5) Uani 1 1 d .
C19 C 0.5366(4) 0.6135(7) 0.6856(6) 0.065(3) Uani 1 1 d .
C20 C 0.5158(4) 0.5329(6) 0.6929(6) 0.063(3) Uani 1 1 d .
C21 C 0.5051(3) 0.4164(6) 0.7746(6) 0.062(2) Uani 1 1 d .
C22 C 0.5788(4) 0.2903(6) 0.7963(6) 0.066(3) Uani 1 1 d .
C23 C 0.6307(4) 0.2801(8) 0.8029(8) 0.079(4) Uani 1 1 d .
C24 C 0.7201(4) 0.3670(8) 0.8030(11) 0.103(5) Uani 1 1 d .
C25 C 0.7420(4) 0.4523(9) 0.7983(9) 0.089(4) Uani 1 1 d .
C26 C 0.7261(5) 0.6336(9) 0.7711(12) 0.116(7) Uani 1 1 d .
C27 C 0.6863(4) 0.7010(8) 0.7577(8) 0.091(4) Uani 1 1 d .
C28 C 0.5855(4) 0.7209(7) 0.7416(8) 0.077(3) Uani 1 1 d .
C29 C 0.5401(4) 0.6756(7) 0.7444(7) 0.077(3) Uani 1 1 d .
C30 C 0.4950(3) 0.5090(7) 0.7609(6) 0.066(3) Uani 1 1 d .
C31 C 0.5126(4) 0.3866(8) 0.8413(7) 0.080(3) Uani 1 1 d .
C32 C 0.5501(4) 0.3226(8) 0.8511(7) 0.079(3) Uani 1 1 d .
C33 C 0.6527(5) 0.2987(8) 0.8663(8) 0.083(4) Uani 1 1 d .
C34 C 0.6984(5) 0.3435(9) 0.8659(9) 0.096(5) Uani 1 1 d .
C35 C 0.7439(5) 0.5108(9) 0.8541(10) 0.101(5) Uani 1 1 d .
C36 C 0.7359(5) 0.6061(11) 0.8405(12) 0.119(7) Uani 1 1 d .
C37 C 0.6607(5) 0.7330(8) 0.8140(12) 0.105(6) Uani 1 1 d .
C38 C 0.6075(4) 0.7454(7) 0.8058(8) 0.083(4) Uani 1 1 d .
C39 C 0.5172(4) 0.6543(7) 0.8070(7) 0.071(3) Uani 1 1 d .
C40 C 0.4947(4) 0.5699(9) 0.8141(6) 0.073(3) Uani 1 1 d .
C41 C 0.5141(5) 0.4516(8) 0.8994(7) 0.076(3) Uani 1 1 d .
C42 C 0.5741(5) 0.3435(8) 0.9188(7) 0.082(4) Uani 1 1 d .
C43 C 0.6235(6) 0.3325(9) 0.9261(8) 0.093(4) Uani 1 1 d .
C44 C 0.6975(6) 0.4051(9) 0.9254(10) 0.107(5) Uani 1 1 d .
C45 C 0.7192(5) 0.4875(11) 0.9199(11) 0.115(7) Uani 1 1 d .
C46 C 0.7068(5) 0.6393(12) 0.8958(11) 0.120(7) Uani 1 1 d .
C47 C 0.6700(5) 0.7025(9) 0.8829(10) 0.098(5) Uani 1 1 d .
C48 C 0.5859(4) 0.7228(7) 0.8683(8) 0.080(4) Uani 1 1 d .
C49 C 0.5411(4) 0.6788(7) 0.8706(7) 0.079(3) Uani 1 1 d .
C50 C 0.5047(4) 0.5395(8) 0.8846(7) 0.074(3) Uani 1 1 d .
C51 C 0.5513(5) 0.4252(9) 0.9455(8) 0.088(4) Uani 1 1 d .
C52 C 0.6529(7) 0.3990(11) 0.9580(8) 0.103(5) Uani 1 1 d .
C53 C 0.6986(7) 0.5675(11) 0.9458(12) 0.124(7) Uani 1 1 d .
C54 C 0.6236(4) 0.6973(9) 0.9188(9) 0.087(4) Uani 1 1 d .
C55 C 0.5334(5) 0.6054(8) 0.9213(7) 0.079(3) Uani 1 1 d .
C56 C 0.5795(7) 0.4915(12) 0.9798(7) 0.097(5) Uani 1 1 d .
C57 C 0.6313(8) 0.4795(15) 0.9842(12) 0.129(8) Uani 1 1 d .
C58 C 0.6533(7) 0.5642(10) 0.9800(8) 0.096(5) Uani 1 1 d .
C59 C 0.6161(6) 0.6281(10) 0.9640(7) 0.092(4) Uani 1 1 d .
C60 C 0.5720(6) 0.5815(11) 0.9641(8) 0.097(4) Uani 1 1 d .
C61 C 0.4970(4) 0.4211(7) 0.5944(6) 0.070(3) Uani 1 1 d .
H61A H 0.4641 0.4131 0.6109 0.105 Uiso 1 1 calc R
H61B H 0.5085 0.3666 0.5738 0.105 Uiso 1 1 calc R
H61C H 0.4976 0.4678 0.5602 0.105 Uiso 1 1 calc R
C62 C 0.6105(4) 0.2265(6) 0.6316(6) 0.066(3) Uani 1 1 d .
H62A H 0.6046 0.1734 0.6583 0.098 Uiso 1 1 calc R
H62B H 0.641 0.2207 0.607 0.098 Uiso 1 1 calc R
H62C H 0.5843 0.2348 0.5988 0.098 Uiso 1 1 calc R
C63 C 0.7535(4) 0.3703(9) 0.6308(9) 0.107(5) Uani 1 1 d .
H63A H 0.7811 0.3512 0.6581 0.161 Uiso 1 1 calc R
H63B H 0.7639 0.4156 0.5986 0.161 Uiso 1 1 calc R
H63C H 0.7405 0.3205 0.6055 0.161 Uiso 1 1 calc R
C64 C 0.7247(6) 0.6424(9) 0.5941(9) 0.122(6) Uani 1 1 d .
H64A H 0.7457 0.6888 0.6115 0.183 Uiso 1 1 calc R
H64B H 0.7038 0.6662 0.5584 0.183 Uiso 1 1 calc R
H64C H 0.7444 0.5953 0.575 0.183 Uiso 1 1 calc R
C65 C 0.5662(5) 0.6805(7) 0.5694(7) 0.087(4) Uani 1 1 d .
H65A H 0.5499 0.7354 0.5808 0.131 Uiso 1 1 calc R
H65B H 0.5446 0.6435 0.5426 0.131 Uiso 1 1 calc R
H65C H 0.5952 0.6932 0.5427 0.131 Uiso 1 1 calc R
C66 C 0.5853(5) 0.4034(9) 0.4728(8) 0.086(4) Uani 1 1 d .
C67 C 0.6802(5) 0.3689(8) 0.4927(9) 0.098(5) Uani 1 1 d .
C101 C 0.3703(4) 0.4868(8) 0.7734(8) 0.080(4) Uani 1 1 d .
S1 S 0.36819(14) 0.4340(3) 0.8381(3) 0.1057(14) Uani 1 1 d .
S2 S 0.37278(14) 0.5472(3) 0.7056(3) 0.1088(15) Uani 1 1 d .

loop_
_atom_site_aniso_label
_atom_site_aniso_U_11
_atom_site_aniso_U_22
_atom_site_aniso_U_33
_atom_site_aniso_U_23
_atom_site_aniso_U_13
_atom_site_aniso_U_12
Mo 0.0899(9) 0.0652(8) 0.0921(11) -0.0049(5) 0.0345(6) -0.0042(4)
N 0.138(11) 0.086(8) 0.119(14) -0.023(7) 0.051(9) 0.003(6)
O1 0.235(13) 0.092(7) 0.117(10) 0.044(7) 0.112(10) 0.032(7)
O2 0.111(8) 0.116(7) 0.079(8) 0.003(6) 0.007(6) 0.041(6)
O3 0.093(7) 0.087(6) 0.184(12) -0.032(6) 0.062(7) 0.001(5)
C1 0.063(5) 0.061(5) 0.047(6) 0.002(4) 0.024(4) -0.007(4)
C2 0.068(6) 0.056(5) 0.069(8) -0.005(5) 0.013(5) 0.002(4)
C3 0.060(6) 0.071(6) 0.082(9) -0.016(5) 0.005(5) 0.002(4)
C4 0.079(7) 0.057(5) 0.096(10) -0.022(5) 0.033(6) -0.018(4)
C5 0.077(6) 0.043(4) 0.067(8) -0.014(4) 0.022(5) 0.003(4)
C6 0.055(5) 0.078(6) 0.055(7) 0.001(5) -0.006(4) -0.001(4)
C7 0.051(5) 0.061(5) 0.073(8) -0.009(5) 0.004(4) -0.003(4)
C8 0.055(6) 0.081(7) 0.139(13) -0.050(8) 0.012(6) -0.001(5)
C9 0.078(7) 0.070(6) 0.113(11) -0.025(6) 0.047(7) -0.020(5)
C10 0.086(7) 0.056(5) 0.073(9) 0.018(5) 0.016(5) 0.005(4)
C11 0.048(5) 0.068(5) 0.079(8) 0.014(5) -0.002(4) -0.003(4)
C12 0.052(5) 0.062(5) 0.082(8) 0.000(5) -0.001(5) -0.009(4)
C13 0.065(6) 0.059(5) 0.102(11) -0.019(6) -0.021(6) 0.013(4)
C14 0.064(6) 0.063(5) 0.089(9) -0.007(5) -0.001(5) 0.006(4)
C15 0.056(6) 0.078(7) 0.164(17) -0.050(9) 0.018(8) -0.010(5)
C16 0.046(6) 0.105(9) 0.168(17) -0.045(10) 0.016(7) -0.010(6)
C17 0.088(8) 0.060(6) 0.142(15) -0.025(7) 0.041(8) -0.009(5)
C18 0.076(7) 0.061(6) 0.135(14) -0.016(7) 0.037(8) -0.002(5)
C19 0.058(6) 0.074(6) 0.062(7) -0.002(5) 0.016(4) 0.002(4)
C20 0.052(5) 0.063(5) 0.073(8) 0.003(5) 0.002(4) -0.001(4)
C21 0.057(5) 0.064(5) 0.066(8) 0.006(5) 0.006(4) 0.000(4)
C22 0.069(6) 0.061(5) 0.068(8) -0.002(5) -0.001(5) -0.004(4)
C23 0.082(8) 0.066(6) 0.088(10) -0.015(6) -0.026(6) 0.010(5)
C24 0.059(7) 0.076(7) 0.174(18) -0.040(9) -0.023(8) 0.014(5)
C25 0.055(6) 0.112(10) 0.099(12) -0.042(8) -0.011(6) 0.002(5)
C26 0.055(7) 0.087(8) 0.20(2) -0.060(11) 0.020(9) -0.022(6)
C27 0.074(7) 0.086(7) 0.113(12) -0.040(7) 0.007(7) -0.023(6)
C28 0.073(7) 0.054(5) 0.104(11) 0.004(6) 0.003(6) 0.013(4)
C29 0.060(6) 0.060(5) 0.110(11) -0.011(6) 0.011(6) 0.005(4)
C30 0.050(5) 0.073(6) 0.075(8) -0.014(5) 0.003(4) -0.003(4)
C31 0.072(7) 0.087(7) 0.080(10) 0.011(6) 0.012(6) -0.010(5)
C32 0.077(7) 0.081(7) 0.080(10) -0.006(6) -0.006(6) -0.011(5)
C33 0.091(8) 0.074(7) 0.084(11) -0.011(6) -0.028(6) 0.010(6)
C34 0.083(9) 0.088(8) 0.118(14) -0.038(8) -0.031(8) 0.027(7)
C35 0.058(7) 0.089(8) 0.156(17) -0.041(9) -0.038(8) 0.012(6)
C36 0.058(7) 0.119(12) 0.18(2) -0.078(12) -0.012(9) -0.012(7)
C37 0.067(7) 0.058(6) 0.190(19) -0.029(8) 0.019(9) -0.013(5)
C38 0.067(7) 0.065(6) 0.116(12) -0.023(6) 0.015(7) -0.004(5)
C39 0.053(5) 0.080(6) 0.081(9) 0.000(6) -0.002(5) 0.008(4)
C40 0.056(6) 0.104(8) 0.059(8) -0.001(6) 0.011(4) 0.012(5)
C41 0.085(8) 0.094(8) 0.048(8) -0.007(6) 0.008(5) 0.002(5)
C42 0.095(9) 0.075(7) 0.078(11) -0.003(6) -0.016(6) 0.003(5)
C43 0.132(12) 0.075(8) 0.073(11) 0.005(7) -0.037(8) -0.004(6)
C44 0.107(11) 0.090(9) 0.124(14) -0.019(9) -0.055(10) 0.024(7)
C45 0.071(8) 0.115(11) 0.158(19) -0.069(12) -0.028(10) 0.019(7)
C46 0.058(7) 0.126(12) 0.177(19) -0.081(12) -0.029(8) 0.000(7)
C47 0.090(9) 0.074(7) 0.130(15) -0.037(8) -0.012(8) 0.006(6)
C48 0.071(7) 0.070(6) 0.100(11) -0.025(6) -0.006(6) 0.010(5)
C49 0.067(7) 0.077(7) 0.091(10) -0.015(6) 0.004(6) 0.010(5)
C50 0.074(7) 0.093(8) 0.057(8) -0.001(6) 0.017(5) 0.003(5)
C51 0.110(10) 0.086(7) 0.068(10) 0.001(7) 0.004(7) 0.010(7)
C52 0.111(11) 0.113(11) 0.084(12) -0.007(8) -0.043(8) 0.031(9)
C53 0.116(13) 0.090(9) 0.17(2) -0.033(11) -0.076(13) 0.011(9)
C54 0.075(8) 0.081(8) 0.105(12) -0.033(7) -0.018(7) 0.005(5)
C55 0.085(8) 0.095(8) 0.058(8) -0.006(6) 0.003(5) 0.003(6)
C56 0.124(13) 0.136(12) 0.032(8) 0.008(7) -0.006(6) 0.030(9)
C57 0.16(2) 0.122(14) 0.103(18) -0.044(12) -0.032(12) -0.012(11)
C58 0.124(12) 0.099(9) 0.064(10) -0.027(7) -0.030(8) 0.028(8)
C59 0.114(10) 0.096(9) 0.066(10) -0.026(7) -0.030(7) 0.027(8)
C60 0.125(13) 0.094(9) 0.074(11) -0.038(8) -0.003(8) 0.003(8)
C61 0.061(6) 0.072(6) 0.077(9) -0.007(5) -0.007(5) -0.004(4)
C62 0.087(7) 0.053(5) 0.056(7) -0.006(4) 0.010(5) -0.005(4)
C63 0.065(7) 0.102(9) 0.156(15) -0.050(9) 0.012(8) 0.010(6)
C64 0.134(12) 0.103(9) 0.130(15) -0.019(9) 0.073(11) -0.041(8)
C65 0.122(10) 0.063(6) 0.077(10) 0.007(6) 0.023(7) 0.011(6)
C66 0.080(8) 0.094(9) 0.083(11) 0.016(7) 0.027(7) 0.017(6)
C67 0.090(9) 0.073(7) 0.130(13) -0.007(8) 0.038(8) -0.021(6)
C101 0.053(6) 0.079(7) 0.108(11) -0.015(7) -0.003(5) 0.000(4)
S1 0.095(3) 0.101(2) 0.121(4) 0.007(2) 0.010(2) 0.0021(17)
S2 0.081(2) 0.121(3) 0.125(4) 0.024(2) -0.020(2) -0.0040(17)

loop_
_atom_type_symbol
_atom_type_description
_atom_type_scat_dispersion_real
_atom_type_scat_dispersion_imag
_atom_type_scat_source
C C 0.0033 0.0016 'International Tables Vol C Tables 4.2.6.8 and 6.1.1.4'
H H 0 0 'International Tables Vol C Tables 4.2.6.8 and 6.1.1.4'
N N 0.0061 0.0033 'International Tables Vol C Tables 4.2.6.8 and 6.1.1.4'
O O 0.0106 0.006 'International Tables Vol C Tables 4.2.6.8 and 6.1.1.4'
S S 0.1246 0.1234 'International Tables Vol C Tables 4.2.6.8 and 6.1.1.4'
Mo Mo -1.6832 0.6857 'International Tables Vol C Tables 4.2.6.8 and 6.1.1.4'

loop_
_geom_angle_atom_site_label_1
_geom_angle_atom_site_label_2
_geom_angle_atom_site_label_3
_geom_angle
N Mo C66 91.8(7)
N Mo C67 93.8(6)
C66 Mo C67 87.8(6)
N Mo C5 97.2(4)
C66 Mo C5 118.3(5)
C67 Mo C5 151.1(6)
N Mo C1 128.7(4)
C66 Mo C1 97.4(5)
C67 Mo C1 136.7(5)
C5 Mo C1 35.3(3)
N Mo C2 153.2(5)
C66 Mo C2 109.6(5)
C67 Mo C2 102.7(5)
C5 Mo C2 58.8(3)
C1 Mo C2 35.3(3)
N Mo C3 124.2(6)
C66 Mo C3 143.6(5)
C67 Mo C3 93.9(6)
C5 Mo C3 58.0(4)
C1 Mo C3 57.8(4)
C2 Mo C3 34.8(4)
N Mo C4 96.2(6)
C66 Mo C4 152.5(5)
C67 Mo C4 117.7(6)
C5 Mo C4 34.6(4)
C1 Mo C4 57.4(4)
C2 Mo C4 57.5(4)
C3 Mo C4 34.1(4)
O1 N Mo 178.0(12)
C5 C1 C2 108.0(8)
C5 C1 C6 124.9(8)
C2 C1 C6 123.4(8)
C5 C1 Mo 71.7(5)
C2 C1 Mo 72.5(6)
C6 C1 Mo 138.7(8)
C3 C2 C1 107.1(9)
C3 C2 C7 125.5(10)
C1 C2 C7 123.7(8)
C3 C2 Mo 73.3(7)
C1 C2 Mo 72.2(6)
C7 C2 Mo 137.0(8)
C4 C3 C2 108.3(9)
C4 C3 C8 124.5(10)
C2 C3 C8 124.5(11)
C4 C3 Mo 73.0(8)
C2 C3 Mo 71.9(7)
C8 C3 Mo 135.7(8)
C3 C4 C5 109.5(8)
C3 C4 C9 122.5(12)
C5 C4 C9 125.4(9)
C3 C4 Mo 72.9(7)
C5 C4 Mo 71.2(6)
C9 C4 Mo 136.8(9)
C4 C5 C1 107.0(8)
C4 C5 C10 124.4(8)
C1 C5 C10 123.1(9)
C4 C5 Mo 74.2(6)
C1 C5 Mo 73.0(5)
C10 C5 Mo 139.1(9)
C61 C6 C20 114.6(9)
C61 C6 C1 113.5(10)
C20 C6 C1 104.7(8)
C61 C6 C11 114.2(8)
C20 C6 C11 102.7(9)
C1 C6 C11 106.0(8)
C2 C7 C62 116.7(10)
C2 C7 C12 106.5(8)
C62 C7 C12 114.0(8)
C2 C7 C13 104.3(8)
C62 C7 C13 114.5(8)
C12 C7 C13 98.9(10)
C3 C8 C63 119.3(13)
C3 C8 C15 108.0(10)
C63 C8 C15 111.5(9)
C3 C8 C14 105.3(9)
C63 C8 C14 114.5(11)
C15 C8 C14 95.5(12)
C64 C9 C4 117.4(12)
C64 C9 C17 113.5(11)
C4 C9 C17 104.0(9)
C64 C9 C16 111.7(13)
C4 C9 C16 106.7(11)
C17 C9 C16 102.3(12)
C65 C10 C5 115.3(10)
C65 C10 C19 115.1(10)
C5 C10 C19 106.0(8)
C65 C10 C18 114.5(9)
C5 C10 C18 105.3(9)
C19 C10 C18 98.9(9)
C12 C11 C21 118.0(10)
C12 C11 C6 125.8(9)
C21 C11 C6 108.2(8)
C11 C12 C22 121.7(11)
C11 C12 C7 123.3(10)
C22 C12 C7 109.6(9)
C14 C13 C23 117.5(12)
C14 C13 C7 127.5(13)
C23 C13 C7 109.2(10)
C13 C14 C24 122.5(13)
C13 C14 C8 121.3(11)
C24 C14 C8 109.6(11)
C16 C15 C25 120.9(13)
C16 C15 C8 119.3(17)
C25 C15 C8 113.4(13)
C15 C16 C26 118.1(18)
C15 C16 C9 125.6(13)
C26 C16 C9 110.3(13)
C18 C17 C27 115.7(12)
C18 C17 C9 128.1(12)
C27 C17 C9 108.5(13)
C17 C18 C28 122.8(14)
C17 C18 C10 122.4(10)
C28 C18 C10 109.9(10)
C20 C19 C29 121.2(10)
C20 C19 C10 123.9(9)
C29 C19 C10 108.0(9)
C19 C20 C30 118.5(10)
C19 C20 C6 127.1(9)
C30 C20 C6 108.0(8)
C31 C21 C30 120.9(11)
C31 C21 C11 122.0(9)
C30 C21 C11 109.2(9)
C32 C22 C12 118.2(10)
C32 C22 C23 121.7(11)
C12 C22 C23 109.5(10)
C33 C23 C13 122.6(12)
C33 C23 C22 119.0(13)
C13 C23 C22 109.4(10)
C34 C24 C14 119.2(12)
C34 C24 C25 117.6(14)
C14 C24 C25 112.1(16)
C35 C25 C24 122.7(18)
C35 C25 C15 122.4(14)
C24 C25 C15 106.8(12)
C36 C26 C16 121.7(15)
C36 C26 C27 119.4(14)
C16 C26 C27 108.0(16)
C37 C27 C26 117.8(16)
C37 C27 C17 123.6(13)
C26 C27 C17 107.8(12)
C18 C28 C29 110.1(11)
C18 C28 C38 121.8(11)
C29 C28 C38 117.5(12)
C39 C29 C28 122.4(12)
C39 C29 C19 119.3(10)
C28 C29 C19 109.5(10)
C40 C30 C21 120.4(12)
C40 C30 C20 120.2(10)
C21 C30 C20 108.9(9)
C21 C31 C32 116.9(11)
C21 C31 C41 119.5(11)
C32 C31 C41 109.1(12)
C22 C32 C31 122.8(12)
C22 C32 C42 118.9(11)
C31 C32 C42 106.9(11)
C23 C33 C34 118.1(15)
C23 C33 C43 121.1(12)
C34 C33 C43 108.3(11)
C24 C34 C33 120.0(13)
C24 C34 C44 121.5(15)
C33 C34 C44 106.2(15)
C25 C35 C36 118.3(17)
C25 C35 C45 119.7(14)
C36 C35 C45 108.3(14)
C46 C36 C26 119.8(16)
C46 C36 C35 107.0(19)
C26 C36 C35 118.5(13)
C27 C37 C47 121.9(14)
C27 C37 C38 117.5(16)
C47 C37 C38 108.4(13)
C48 C38 C28 120.8(11)
C48 C38 C37 107.3(14)
C28 C38 C37 118.5(12)
C29 C39 C40 118.9(11)
C29 C39 C49 118.3(11)
C40 C39 C49 110.2(11)
C30 C40 C39 121.4(11)
C30 C40 C50 119.0(11)
C39 C40 C50 106.8(11)
C50 C41 C51 122.5(12)
C50 C41 C31 118.1(12)
C51 C41 C31 107.9(11)
C43 C42 C51 118.9(12)
C43 C42 C32 119.9(13)
C51 C42 C32 107.1(11)
C42 C43 C52 121.3(13)
C42 C43 C33 119.4(12)
C52 C43 C33 105.7(15)
C52 C44 C45 118.6(14)
C52 C44 C34 109.1(14)
C45 C44 C34 119.9(18)
C44 C45 C53 124.2(18)
C44 C45 C35 118.5(14)
C53 C45 C35 106.4(18)
C47 C46 C36 120(2)
C47 C46 C53 120.2(16)
C36 C46 C53 108.7(17)
C46 C47 C37 120.6(16)
C46 C47 C54 120.5(18)
C37 C47 C54 107.8(13)
C38 C48 C49 121.4(12)
C38 C48 C54 109.9(12)
C49 C48 C54 118.3(13)
C48 C49 C39 119.6(12)
C48 C49 C55 119.8(12)
C39 C49 C55 107.7(10)
C41 C50 C55 117.1(12)
C41 C50 C40 121.9(12)
C55 C50 C40 110.0(11)
C41 C51 C56 119.1(13)
C41 C51 C42 108.8(12)
C56 C51 C42 121.2(13)
C44 C52 C43 110.7(15)
C44 C52 C57 117.9(17)
C43 C52 C57 120.7(16)
C58 C53 C45 119.1(17)
C58 C53 C46 118.1(14)
C45 C53 C46 109(2)
C59 C54 C47 118.4(13)
C59 C54 C48 120.8(12)
C47 C54 C48 106.6(15)
C60 C55 C50 121.8(12)
C60 C55 C49 118.3(12)
C50 C55 C49 105.4(11)
C60 C56 C51 119.9(13)
C60 C56 C57 106.2(17)
C51 C56 C57 118.4(14)
C58 C57 C56 107.8(18)
C58 C57 C52 124(2)
C56 C57 C52 119.4(16)
C53 C58 C57 115.9(16)
C53 C58 C59 120.2(17)
C57 C58 C59 108.3(18)
C54 C59 C60 120.8(13)
C54 C59 C58 122.5(16)
C60 C59 C58 106.1(16)
C55 C60 C59 121.9(16)
C55 C60 C56 119.2(14)
C59 C60 C56 111.1(15)
O2 C66 Mo 176.0(13)
O3 C67 Mo 177.8(17)
S1 C101 S2 177.7(10)

loop_
_geom_bond_atom_site_label_1
_geom_bond_atom_site_label_2
_geom_bond_distance
Mo N 1.829(14)
Mo C66 1.894(17)
Mo C67 1.952(14)
Mo C5 2.353(9)
Mo C1 2.370(9)
Mo C2 2.374(12)
Mo C3 2.392(13)
Mo C4 2.392(13)
N O1 1.233(15)
O2 C66 1.151(17)
O3 C67 1.147(15)
C1 C5 1.434(12)
C1 C2 1.437(14)
C1 C6 1.535(13)
C2 C3 1.424(14)
C2 C7 1.500(14)
C3 C4 1.403(15)
C3 C8 1.506(17)
C4 C5 1.412(17)
C4 C9 1.519(14)
C5 C10 1.520(12)
C6 C61 1.532(14)
C6 C20 1.533(15)
C6 C11 1.537(15)
C7 C62 1.529(13)
C7 C12 1.554(14)
C7 C13 1.568(16)
C8 C63 1.520(16)
C8 C15 1.575(17)
C8 C14 1.612(19)
C9 C64 1.492(16)
C9 C17 1.539(15)
C9 C16 1.57(2)
C10 C65 1.483(16)
C10 C19 1.570(13)
C10 C18 1.573(19)
C11 C12 1.362(13)
C11 C21 1.462(15)
C12 C22 1.411(16)
C13 C14 1.353(15)
C13 C23 1.416(19)
C14 C24 1.408(19)
C15 C16 1.39(2)
C15 C25 1.43(2)
C16 C26 1.45(2)
C17 C18 1.355(18)
C17 C27 1.52(2)
C18 C28 1.408(17)
C19 C20 1.341(13)
C19 C29 1.467(16)
C20 C30 1.467(16)
C21 C31 1.371(17)
C21 C30 1.440(14)
C22 C32 1.398(17)
C22 C23 1.430(15)
C23 C33 1.385(17)
C24 C34 1.39(2)
C24 C25 1.414(19)
C25 C35 1.385(19)
C26 C36 1.42(3)
C26 C27 1.51(2)
C27 C37 1.37(2)
C28 C29 1.414(15)
C28 C38 1.418(19)
C29 C39 1.391(17)
C30 C40 1.370(16)
C31 C32 1.414(17)
C31 C41 1.482(17)
C32 C42 1.489(17)
C33 C34 1.42(2)
C33 C43 1.48(2)
C34 C44 1.47(2)
C35 C36 1.47(2)
C35 C45 1.47(2)
C36 C46 1.42(2)
C37 C47 1.42(2)
C37 C38 1.472(18)
C38 C48 1.378(18)
C39 C40 1.415(16)
C39 C49 1.431(17)
C40 C50 1.454(17)
C41 C50 1.372(16)
C41 C51 1.403(19)
C42 C43 1.365(18)
C42 C51 1.466(18)
C43 C52 1.42(2)
C44 C52 1.37(2)
C44 C45 1.37(2)
C45 C53 1.42(2)
C46 C47 1.40(2)
C46 C53 1.46(3)
C47 C54 1.44(2)
C48 C49 1.390(16)
C48 C54 1.464(18)
C49 C55 1.484(18)
C50 C55 1.443(17)
C51 C56 1.42(2)
C52 C57 1.44(3)
C53 C58 1.40(3)
C54 C59 1.37(2)
C55 C60 1.383(19)
C56 C60 1.40(2)
C56 C57 1.43(2)
C57 C58 1.41(3)
C58 C59 1.430(19)
C59 C60 1.39(2)
C101 S1 1.473(16)
C101 S2 1.586(16)
